data_4032045
loop_
_publ_author_name
'Goldberg, Mariano'
'Sartakov, Denis'
'Bats, Jan W.'
'Bolte, Michael'
'G\"obel, Michael W'

_publ_section_title
;
 A chiral analog of the bicyclic guanidine TBD: synthesis, structure and
 Br\/onsted base catalysis.
;
_journal_name_full 'Beilstein journal of organic chemistry'
_journal_page_first 1870
_journal_page_last 1876
_journal_paper_doi 10.3762/bjoc.12.176
_journal_volume 12
_journal_year 2016
_chemical_absolute_configuration ad
_chemical_formula_moiety 'C24 H16 Br N O3'
_chemical_formula_sum 'C24 H16 Br N O3'
_chemical_formula_weight 446.29
_space_group_crystal_system orthorhombic
_space_group_IT_number 19
_space_group_name_Hall 'P 2ac 2ab'
_space_group_name_H-M_alt 'P 21 21 21'
_symmetry_space_group_name_Hall 'P 2ac 2ab'
_symmetry_space_group_name_H-M 'P 21 21 21'
_atom_sites_solution_hydrogens geom
_audit_creation_method SHELXL-2014/6
_cell_angle_alpha 90
_cell_angle_beta 90
_cell_angle_gamma 90
_cell_formula_units_Z 4
_cell_length_a 5.7034(5)
_cell_length_b 11.3752(11)
_cell_length_c 29.276(2)
_cell_measurement_reflns_used 3576
_cell_measurement_temperature 173(2)
_cell_measurement_theta_max 24.4
_cell_measurement_theta_min 2.3
_cell_volume 1899.3(3)
_computing_cell_refinement 'X-Area (Stoe & Cie, 2001)'
_computing_data_collection 'X-Area (Stoe & Cie, 2001)'
_computing_data_reduction 'X-Area (Stoe & Cie, 2001)'
_computing_molecular_graphics 'XP in SHELXTL-Plus (Sheldrick, 2008)'
_computing_publication_material SHELXL
_computing_structure_refinement 'SHELXL-2014/6 (Sheldrick, 2014)'
_computing_structure_solution 'SHELXS (Sheldrick, 2008)'
_diffrn_ambient_temperature 173(2)
_diffrn_measured_fraction_theta_full 0.998
_diffrn_measured_fraction_theta_max 0.999
_diffrn_measurement_device_type 'STOE IPDS II two-circle-diffractometer'
_diffrn_measurement_method \w
_diffrn_radiation_type MoK\a
_diffrn_radiation_wavelength 0.71073
_diffrn_reflns_av_R_equivalents 0.1359
_diffrn_reflns_av_unetI/netI 0.1834
_diffrn_reflns_Laue_measured_fraction_full 0.998
_diffrn_reflns_Laue_measured_fraction_max 0.999
_diffrn_reflns_limit_h_max 6
_diffrn_reflns_limit_h_min -5
_diffrn_reflns_limit_k_max 13
_diffrn_reflns_limit_k_min -13
_diffrn_reflns_limit_l_max 32
_diffrn_reflns_limit_l_min -34
_diffrn_reflns_number 9377
_diffrn_reflns_point_group_measured_fraction_full 0.997
_diffrn_reflns_point_group_measured_fraction_max 0.998
_diffrn_reflns_theta_full 25.000
_diffrn_reflns_theta_max 24.998
_diffrn_reflns_theta_min 1.921
_diffrn_source 'Genix 3D I\mS microfocus X-ray source'
_exptl_absorpt_coefficient_mu 2.191
_exptl_absorpt_correction_T_max 1.000
_exptl_absorpt_correction_T_min 0.382
_exptl_absorpt_correction_type multi-scan
_exptl_absorpt_process_details 'X-Area (Stoe & Cie, 2001)'
_exptl_crystal_colour colourless
_exptl_crystal_density_diffrn 1.561
_exptl_crystal_description needle
_exptl_crystal_F_000 904
_exptl_crystal_size_max 0.260
_exptl_crystal_size_mid 0.040
_exptl_crystal_size_min 0.010
_refine_diff_density_max 0.276
_refine_diff_density_min -0.289
_refine_diff_density_rms 0.063
_refine_ls_abs_structure_details
; 
 Classical Flack method preferred over Parsons because s.u. lower. 
;
_refine_ls_abs_structure_Flack -0.01(3)
_refine_ls_extinction_method none
_refine_ls_goodness_of_fit_ref 0.811
_refine_ls_hydrogen_treatment constr
_refine_ls_matrix_type full
_refine_ls_number_parameters 262
_refine_ls_number_reflns 3341
_refine_ls_number_restraints 0
_refine_ls_restrained_S_all 0.811
_refine_ls_R_factor_all 0.1305
_refine_ls_R_factor_gt 0.0547
_refine_ls_shift/su_max 0.000
_refine_ls_shift/su_mean 0.000
_refine_ls_structure_factor_coef Fsqd
_refine_ls_weighting_details 'w=1/[\s^2^(Fo^2^)+(0.0116P)^2^] where P=(Fo^2^+2Fc^2^)/3'
_refine_ls_weighting_scheme calc
_refine_ls_wR_factor_gt 0.0886
_refine_ls_wR_factor_ref 0.1099
_reflns_Friedel_coverage 0.694
_reflns_Friedel_fraction_full 0.996
_reflns_Friedel_fraction_max 0.996
_reflns_number_gt 1667
_reflns_number_total 3341
_reflns_threshold_expression 'I > 2\s(I)'
_cod_data_source_file 1860-5397-12-176-S4.cif
_cod_data_source_block g2
_cod_depositor_comments 'Adding full bibliography for 4032043--4032045.cif.'
_cod_database_code 4032045
_shelx_space_group_comment
; 
The symmetry employed for this shelxl refinement is uniquely defined 
by the following loop, which should always be used as a source of 
symmetry information in preference to the above space-group names. 
They are only intended as comments. 
;
_shelx_estimated_absorpt_t_min 0.600
_shelx_estimated_absorpt_t_max 0.978
_shelxl_version_number 2014/6

loop_
_space_group_symop_operation_xyz
'x, y, z'
'-x+1/2, -y, z+1/2'
'-x, y+1/2, -z+1/2'
'x+1/2, -y+1/2, -z'

loop_
_atom_site_label
_atom_site_type_symbol
_atom_site_fract_x
_atom_site_fract_y
_atom_site_fract_z
_atom_site_U_iso_or_equiv
_atom_site_adp_type
_atom_site_occupancy
_atom_site_site_symmetry_order
_atom_site_calc_flag
_atom_site_refinement_flags_posn
_atom_site_refinement_flags_adp
Br1 Br 0.6251(3) 0.79920(10) 0.38820(4) 0.0606(4) Uani 1 1 d . .
O1 O 0.8613(19) 0.4496(6) 0.5722(2) 0.0462(19) Uani 1 1 d . .
O2 O 0.1746(15) 0.3362(5) 0.5048(2) 0.040(2) Uani 1 1 d . .
O3 O 0.0522(17) 0.2285(8) 0.7215(3) 0.067(3) Uani 1 1 d . .
N1 N 0.5112(18) 0.4237(7) 0.5340(3) 0.038(3) Uani 1 1 d . .
C1 C 0.678(2) 0.3973(9) 0.5666(3) 0.033(3) Uani 1 1 d . .
C2 C 0.599(2) 0.2857(8) 0.5917(3) 0.037(3) Uani 1 1 d . .
H2 H 0.6848 0.2185 0.5773 0.044 Uiso 1 1 calc R U
C3 C 0.342(2) 0.2744(7) 0.5777(3) 0.039(3) Uani 1 1 d . .
H3A H 0.3018 0.1912 0.5718 0.047 Uiso 1 1 calc R U
H3B H 0.2384 0.3049 0.6020 0.047 Uiso 1 1 calc R U
C4 C 0.317(2) 0.3462(9) 0.5349(4) 0.039(3) Uani 1 1 d . .
C5 C 0.652(2) 0.2804(7) 0.6431(3) 0.037(3) Uani 1 1 d . .
H5 H 0.8259 0.2880 0.6466 0.044 Uiso 1 1 calc R U
C6 C 0.239(3) 0.2409(11) 0.7009(4) 0.048(3) Uani 1 1 d . .
C11 C 0.535(2) 0.5130(8) 0.4996(4) 0.041(3) Uani 1 1 d . .
C12 C 0.738(2) 0.5182(9) 0.4744(3) 0.039(3) Uani 1 1 d . .
H12 H 0.8606 0.4633 0.4798 0.046 Uiso 1 1 calc R U
C13 C 0.764(2) 0.6037(9) 0.4411(3) 0.044(3) Uani 1 1 d . .
H13 H 0.9031 0.6071 0.4234 0.053 Uiso 1 1 calc R U
C14 C 0.588(3) 0.6831(9) 0.4339(4) 0.049(3) Uani 1 1 d . .
C15 C 0.383(3) 0.6814(8) 0.4600(3) 0.049(3) Uani 1 1 d . .
H15 H 0.2629 0.7375 0.4548 0.059 Uiso 1 1 calc R U
C16 C 0.359(3) 0.5953(7) 0.4938(3) 0.043(3) Uani 1 1 d . .
H16 H 0.2230 0.5933 0.5125 0.051 Uiso 1 1 calc R U
C21 C 0.544(2) 0.3780(8) 0.6698(4) 0.040(3) Uani 1 1 d . .
C22 C 0.340(3) 0.3618(11) 0.6941(4) 0.051(4) Uani 1 1 d . .
C23 C 0.224(2) 0.4559(11) 0.7159(3) 0.054(4) Uani 1 1 d . .
H23 H 0.0821 0.4427 0.7322 0.065 Uiso 1 1 calc R U
C24 C 0.319(3) 0.5675(12) 0.7132(4) 0.061(5) Uani 1 1 d . .
H24 H 0.2391 0.6320 0.7269 0.073 Uiso 1 1 calc R U
C25 C 0.530(3) 0.5856(10) 0.6906(4) 0.059(4) Uani 1 1 d . .
H25 H 0.5994 0.6615 0.6900 0.071 Uiso 1 1 calc R U
C26 C 0.639(3) 0.4907(9) 0.6689(3) 0.048(3) Uani 1 1 d . .
H26 H 0.7818 0.5036 0.6530 0.058 Uiso 1 1 calc R U
C31 C 0.587(3) 0.1607(8) 0.6600(3) 0.039(3) Uani 1 1 d . .
C32 C 0.383(3) 0.1408(8) 0.6841(3) 0.043(3) Uani 1 1 d . .
C33 C 0.313(3) 0.0253(12) 0.6959(4) 0.062(5) Uani 1 1 d . .
H33 H 0.1722 0.0125 0.7126 0.075 Uiso 1 1 calc R U
C34 C 0.449(4) -0.0674(11) 0.6830(4) 0.069(6) Uani 1 1 d . .
H34 H 0.4016 -0.1454 0.6899 0.083 Uiso 1 1 calc R U
C35 C 0.657(3) -0.0483(10) 0.6599(4) 0.061(4) Uani 1 1 d . .
H35 H 0.7550 -0.1130 0.6525 0.073 Uiso 1 1 calc R U
C36 C 0.722(2) 0.0628(8) 0.6478(4) 0.048(4) Uani 1 1 d . .
H36 H 0.8615 0.0740 0.6307 0.057 Uiso 1 1 calc R U

loop_
_atom_site_aniso_label
_atom_site_aniso_U_11
_atom_site_aniso_U_22
_atom_site_aniso_U_33
_atom_site_aniso_U_23
_atom_site_aniso_U_13
_atom_site_aniso_U_12
Br1 0.0739(10) 0.0555(5) 0.0523(6) 0.0132(6) 0.0073(9) 0.0052(8)
O1 0.035(6) 0.070(4) 0.034(4) 0.000(3) 0.000(5) -0.006(6)
O2 0.027(6) 0.045(4) 0.046(4) -0.005(3) -0.005(4) 0.001(4)
O3 0.028(6) 0.104(7) 0.068(5) 0.014(5) 0.011(5) -0.006(5)
N1 0.034(7) 0.045(5) 0.036(5) 0.004(4) 0.004(5) -0.002(5)
C1 0.022(9) 0.053(6) 0.024(5) 0.000(4) -0.002(6) 0.000(6)
C2 0.028(8) 0.040(5) 0.041(5) 0.000(4) 0.007(6) 0.000(7)
C3 0.029(8) 0.045(5) 0.042(6) 0.004(4) -0.007(6) 0.006(6)
C4 0.028(10) 0.049(6) 0.041(7) -0.002(5) -0.006(6) 0.000(6)
C5 0.028(8) 0.042(5) 0.039(6) 0.004(5) -0.002(6) 0.003(6)
C6 0.033(9) 0.074(8) 0.036(6) 0.005(6) -0.006(6) -0.001(7)
C11 0.046(10) 0.041(5) 0.035(6) -0.002(5) 0.006(6) 0.012(5)
C12 0.022(8) 0.055(6) 0.039(6) 0.002(5) 0.003(6) 0.005(6)
C13 0.038(9) 0.062(7) 0.031(6) -0.001(6) 0.013(6) -0.001(6)
C14 0.048(10) 0.049(6) 0.051(6) 0.000(5) -0.005(7) 0.008(7)
C15 0.045(9) 0.049(6) 0.054(6) 0.010(5) -0.002(8) 0.003(8)
C16 0.044(9) 0.050(5) 0.035(6) 0.001(5) 0.019(7) 0.017(7)
C21 0.046(11) 0.042(6) 0.031(6) 0.005(5) -0.011(6) 0.001(6)
C22 0.045(12) 0.073(8) 0.035(7) -0.003(6) -0.003(8) 0.002(9)
C23 0.037(10) 0.097(9) 0.028(6) -0.006(6) 0.004(6) 0.023(8)
C24 0.075(16) 0.068(8) 0.038(7) -0.008(6) -0.005(8) 0.024(9)
C25 0.072(14) 0.056(7) 0.049(8) 0.005(6) -0.008(8) 0.013(7)
C26 0.058(10) 0.056(6) 0.031(6) -0.008(5) 0.007(7) 0.006(8)
C31 0.043(10) 0.042(6) 0.032(6) 0.007(4) -0.011(7) -0.004(6)
C32 0.036(9) 0.051(6) 0.042(6) 0.008(5) -0.007(8) -0.005(7)
C33 0.058(15) 0.088(9) 0.041(7) 0.014(7) -0.009(8) -0.021(9)
C34 0.107(19) 0.052(7) 0.050(8) 0.007(6) -0.016(9) -0.009(9)
C35 0.065(13) 0.062(8) 0.055(8) 0.004(6) -0.018(9) 0.015(9)
C36 0.052(11) 0.042(6) 0.050(7) 0.006(5) -0.010(6) -0.004(6)

loop_
_atom_type_symbol
_atom_type_description
_atom_type_scat_dispersion_real
_atom_type_scat_dispersion_imag
_atom_type_scat_source
C C 0.0033 0.0016 'International Tables Vol C Tables 4.2.6.8 and 6.1.1.4'
H H 0.0000 0.0000 'International Tables Vol C Tables 4.2.6.8 and 6.1.1.4'
Br Br -0.2901 2.4595 'International Tables Vol C Tables 4.2.6.8 and 6.1.1.4'
N N 0.0061 0.0033 'International Tables Vol C Tables 4.2.6.8 and 6.1.1.4'
O O 0.0106 0.0060 'International Tables Vol C Tables 4.2.6.8 and 6.1.1.4'

loop_
_geom_angle_atom_site_label_1
_geom_angle_atom_site_label_2
_geom_angle_atom_site_label_3
_geom_angle
C1 N1 C4 112.9(8)
C1 N1 C11 125.0(10)
C4 N1 C11 121.8(10)
O1 C1 N1 125.3(9)
O1 C1 C2 126.3(11)
N1 C1 C2 108.2(10)
C3 C2 C1 102.7(9)
C3 C2 C5 116.6(10)
C1 C2 C5 116.4(9)
C3 C2 H2 106.8
C1 C2 H2 106.8
C5 C2 H2 106.8
C4 C3 C2 105.8(10)
C4 C3 H3A 110.6
C2 C3 H3A 110.6
C4 C3 H3B 110.6
C2 C3 H3B 110.6
H3A C3 H3B 108.7
O2 C4 N1 125.0(10)
O2 C4 C3 128.7(11)
N1 C4 C3 106.1(10)
C21 C5 C31 113.8(9)
C21 C5 C2 113.7(9)
C31 C5 C2 108.2(8)
C21 C5 H5 106.9
C31 C5 H5 106.9
C2 C5 H5 106.9
O3 C6 C32 123.5(12)
O3 C6 C22 120.2(13)
C32 C6 C22 116.2(12)
C12 C11 C16 121.2(10)
C12 C11 N1 119.1(10)
C16 C11 N1 119.6(11)
C11 C12 C13 119.8(11)
C11 C12 H12 120.1
C13 C12 H12 120.1
C14 C13 C12 119.7(11)
C14 C13 H13 120.2
C12 C13 H13 120.2
C13 C14 C15 121.4(10)
C13 C14 Br1 119.2(10)
C15 C14 Br1 119.4(9)
C14 C15 C16 118.7(13)
C14 C15 H15 120.7
C16 C15 H15 120.7
C11 C16 C15 119.1(13)
C11 C16 H16 120.4
C15 C16 H16 120.4
C22 C21 C26 117.4(11)
C22 C21 C5 121.3(11)
C26 C21 C5 121.2(12)
C21 C22 C23 122.0(12)
C21 C22 C6 121.1(12)
C23 C22 C6 116.9(13)
C24 C23 C22 119.1(13)
C24 C23 H23 120.4
C22 C23 H23 120.4
C23 C24 C25 120.1(12)
C23 C24 H24 119.9
C25 C24 H24 119.9
C24 C25 C26 119.2(13)
C24 C25 H25 120.4
C26 C25 H25 120.4
C21 C26 C25 122.1(14)
C21 C26 H26 119.0
C25 C26 H26 119.0
C32 C31 C36 117.6(9)
C32 C31 C5 121.8(11)
C36 C31 C5 120.2(11)
C31 C32 C33 121.0(12)
C31 C32 C6 120.7(10)
C33 C32 C6 118.1(13)
C34 C33 C32 119.2(15)
C34 C33 H33 120.4
C32 C33 H33 120.4
C33 C34 C35 120.2(12)
C33 C34 H34 119.9
C35 C34 H34 119.9
C36 C35 C34 120.4(13)
C36 C35 H35 119.8
C34 C35 H35 119.8
C35 C36 C31 121.5(13)
C35 C36 H36 119.3
C31 C36 H36 119.3

loop_
_geom_bond_atom_site_label_1
_geom_bond_atom_site_label_2
_geom_bond_distance
Br1 C14 1.893(11)
O1 C1 1.216(14)
O2 C4 1.201(13)
O3 C6 1.229(14)
N1 C1 1.381(14)
N1 C4 1.418(14)
N1 C11 1.437(12)
C1 C2 1.533(13)
C2 C3 1.528(18)
C2 C5 1.537(12)
C2 H2 1.0000
C3 C4 1.503(13)
C3 H3A 0.9900
C3 H3B 0.9900
C5 C21 1.489(14)
C5 C31 1.495(13)
C5 H5 1.0000
C6 C32 1.489(17)
C6 C22 1.506(16)
C11 C12 1.372(15)
C11 C16 1.384(16)
C12 C13 1.385(14)
C12 H12 0.9500
C13 C14 1.366(16)
C13 H13 0.9500
C14 C15 1.394(19)
C15 C16 1.400(13)
C15 H15 0.9500
C16 H16 0.9500
C21 C22 1.38(2)
C21 C26 1.390(15)
C22 C23 1.412(17)
C23 C24 1.382(17)
C23 H23 0.9500
C24 C25 1.39(2)
C24 H24 0.9500
C25 C26 1.399(16)
C25 H25 0.9500
C26 H26 0.9500
C31 C32 1.379(19)
C31 C36 1.399(15)
C32 C33 1.417(16)
C33 C34 1.365(19)
C33 H33 0.9500
C34 C35 1.38(2)
C34 H34 0.9500
C35 C36 1.364(15)
C35 H35 0.9500
C36 H36 0.9500

loop_
_geom_torsion_atom_site_label_1
_geom_torsion_atom_site_label_2
_geom_torsion_atom_site_label_3
_geom_torsion_atom_site_label_4
_geom_torsion
C4 N1 C1 O1 178.8(10)
C11 N1 C1 O1 4.0(16)
C4 N1 C1 C2 3.2(11)
C11 N1 C1 C2 -171.6(9)
O1 C1 C2 C3 169.7(10)
N1 C1 C2 C3 -14.7(10)
O1 C1 C2 C5 41.1(16)
N1 C1 C2 C5 -143.4(11)
C1 C2 C3 C4 20.2(10)
C5 C2 C3 C4 148.8(8)
C1 N1 C4 O2 -164.4(11)
C11 N1 C4 O2 10.7(16)
C1 N1 C4 C3 10.1(11)
C11 N1 C4 C3 -174.8(9)
C2 C3 C4 O2 155.1(11)
C2 C3 C4 N1 -19.1(11)
C3 C2 C5 C21 -62.9(13)
C1 C2 C5 C21 58.7(16)
C3 C2 C5 C31 64.5(13)
C1 C2 C5 C31 -173.9(11)
C1 N1 C11 C12 48.1(14)
C4 N1 C11 C12 -126.4(12)
C1 N1 C11 C16 -129.0(12)
C4 N1 C11 C16 56.5(13)
C16 C11 C12 C13 -3.0(16)
N1 C11 C12 C13 179.9(9)
C11 C12 C13 C14 0.8(16)
C12 C13 C14 C15 1.0(17)
C12 C13 C14 Br1 -179.8(8)
C13 C14 C15 C16 -0.6(17)
Br1 C14 C15 C16 -179.7(8)
C12 C11 C16 C15 3.4(17)
N1 C11 C16 C15 -179.5(10)
C14 C15 C16 C11 -1.6(17)
C31 C5 C21 C22 -24.4(16)
C2 C5 C21 C22 100.1(13)
C31 C5 C21 C26 159.4(11)
C2 C5 C21 C26 -76.2(15)
C26 C21 C22 C23 2.5(18)
C5 C21 C22 C23 -173.9(11)
C26 C21 C22 C6 -173.7(11)
C5 C21 C22 C6 9.9(18)
O3 C6 C22 C21 -177.7(11)
C32 C6 C22 C21 5.7(18)
O3 C6 C22 C23 5.9(18)
C32 C6 C22 C23 -170.6(11)
C21 C22 C23 C24 -0.7(19)
C6 C22 C23 C24 175.7(12)
C22 C23 C24 C25 -2.2(18)
C23 C24 C25 C26 3.0(19)
C22 C21 C26 C25 -1.7(17)
C5 C21 C26 C25 174.7(11)
C24 C25 C26 C21 -1.1(19)
C21 C5 C31 C32 24.8(16)
C2 C5 C31 C32 -102.6(12)
C21 C5 C31 C36 -161.7(10)
C2 C5 C31 C36 70.9(15)
C36 C31 C32 C33 0.0(17)
C5 C31 C32 C33 173.7(11)
C36 C31 C32 C6 175.9(10)
C5 C31 C32 C6 -10.4(17)
O3 C6 C32 C31 178.1(11)
C22 C6 C32 C31 -5.5(17)
O3 C6 C32 C33 -6.0(18)
C22 C6 C32 C33 170.5(10)
C31 C32 C33 C34 -0.4(18)
C6 C32 C33 C34 -176.3(12)
C32 C33 C34 C35 2(2)
C33 C34 C35 C36 -3(2)
C34 C35 C36 C31 2.9(19)
C32 C31 C36 C35 -1.3(17)
C5 C31 C36 C35 -175.1(11)
